data_7208287
loop_
_publ_author_name
'Liu, Qing-Xiang'
'Wang, Hong'
'Zhao, Xiao-Jun'
'Yao, Zhao-Quan'
'Wang, Zhi-Qiang'
'Chen, Ai-Hui'
'Wang, Xiu-Guang'

_publ_section_title
;
 N-Heterocyclic carbene silver(i), palladium(ii) and mercury(ii)
 complexes: synthesis, structural studies and catalytic activity
;
_journal_issue 16
_journal_name_full CrystEngComm
_journal_page_first 5330
_journal_paper_doi 10.1039/c2ce25365h
_journal_volume 14
_journal_year 2012
_chemical_formula_sum 'C34 H34 Ag2 Cl2 N4 O2'
_chemical_formula_weight 817.29
_chemical_name_systematic
;
?
;
_space_group_IT_number 2
_symmetry_cell_setting triclinic
_symmetry_space_group_name_Hall '-P 1'
_symmetry_space_group_name_H-M 'P -1'
_atom_sites_solution_hydrogens geom
_atom_sites_solution_primary direct
_atom_sites_solution_secondary difmap
_audit_creation_method SHELXL-97
_cell_angle_alpha 102.3410(10)
_cell_angle_beta 91.0380(10)
_cell_angle_gamma 108.9110(10)
_cell_formula_units_Z 2
_cell_length_a 9.7774(6)
_cell_length_b 11.1171(7)
_cell_length_c 15.9735(10)
_cell_measurement_reflns_used 6058
_cell_measurement_temperature 296(2)
_cell_measurement_theta_max 0.00
_cell_measurement_theta_min 0.00
_cell_volume 1597.40(17)
_computing_cell_refinement 'Bruker SMART'
_computing_data_collection 'Bruker SMART'
_computing_data_reduction 'Bruker SAINT'
_computing_molecular_graphics 'Bruker SHELXTL'
_computing_publication_material 'Bruker SHELXTL'
_computing_structure_refinement 'SHELXL-97 (Sheldrick, 1997)'
_computing_structure_solution 'SHELXS-97 (Sheldrick, 1990)'
_diffrn_ambient_temperature 296(2)
_diffrn_measured_fraction_theta_full 0.996
_diffrn_measured_fraction_theta_max 0.996
_diffrn_measurement_device_type 'CCD area detector'
_diffrn_measurement_method 'phi and omega scans'
_diffrn_radiation_monochromator graphite
_diffrn_radiation_source 'fine-focus sealed tube'
_diffrn_radiation_type MoK\a
_diffrn_radiation_wavelength 0.71073
_diffrn_reflns_av_R_equivalents 0.0137
_diffrn_reflns_av_sigmaI/netI 0.0218
_diffrn_reflns_limit_h_max 9
_diffrn_reflns_limit_h_min -11
_diffrn_reflns_limit_k_max 13
_diffrn_reflns_limit_k_min -13
_diffrn_reflns_limit_l_max 18
_diffrn_reflns_limit_l_min -14
_diffrn_reflns_number 8201
_diffrn_reflns_theta_full 25.01
_diffrn_reflns_theta_max 25.01
_diffrn_reflns_theta_min 1.99
_exptl_absorpt_coefficient_mu 1.431
_exptl_absorpt_correction_T_max 0.773
_exptl_absorpt_correction_T_min 0.737
_exptl_absorpt_correction_type multi-scan
_exptl_absorpt_process_details SADABS
_exptl_crystal_colour COLOURLESS
_exptl_crystal_density_diffrn 1.699
_exptl_crystal_density_meas ?
_exptl_crystal_density_method 'not measured'
_exptl_crystal_description BLOCK
_exptl_crystal_F_000 820
_exptl_crystal_size_max 0.22
_exptl_crystal_size_mid 0.20
_exptl_crystal_size_min 0.18
_refine_diff_density_max 1.740
_refine_diff_density_min -1.797
_refine_diff_density_rms 0.072
_refine_ls_extinction_method none
_refine_ls_goodness_of_fit_ref 1.032
_refine_ls_hydrogen_treatment constr
_refine_ls_matrix_type full
_refine_ls_number_parameters 419
_refine_ls_number_reflns 5615
_refine_ls_number_restraints 10
_refine_ls_restrained_S_all 1.067
_refine_ls_R_factor_all 0.0428
_refine_ls_R_factor_gt 0.0371
_refine_ls_shift/su_max 0.001
_refine_ls_shift/su_mean 0.000
_refine_ls_structure_factor_coef Fsqd
_refine_ls_weighting_details 'calc w=1/[\s^2^(Fo^2^)+(0.0384P)^2^+3.0699P] where P=(Fo^2^+2Fc^2^)/3'
_refine_ls_weighting_scheme calc
_refine_ls_wR_factor_gt 0.0908
_refine_ls_wR_factor_ref 0.0953
_reflns_number_gt 4964
_reflns_number_total 5640
_reflns_threshold_expression >2sigma(I)
_cod_data_source_file c2ce25365h.txt
_cod_data_source_block 90509c
_cod_depositor_comments
;
The following automatic conversions were performed:

'_symmetry_cell_setting' value 'Triclinic' changed to 'triclinic'
according to /home/saulius/struct/CIF-dictionaries/cif_core.dic
dictionary named 'cif_core.dic' version 2.4.1 from
2010-06-29.

'_exptl_absorpt_correction_type' value 'MULTI-SCAN'
changed to 'multi-scan' according to
/home/saulius/struct/CIF-dictionaries/cif_core.dic dictionary named
'cif_core.dic' version 2.4.1 from 2010-06-29.

Automatic conversion script
Id: cif_fix_values 1891 2012-01-12 08:04:46Z andrius 

The following automatic conversions were performed:

'_exptl_crystal_density_meas' value 'NONE' was changed to '?' - the
value is perceived as not measured.

Automatic conversion script
Id: cif_fix_values 3008 2015-01-20 13:52:24Z robertas 
;
_cod_original_sg_symbol_H-M P-1
_cod_database_code 7208287

loop_
_symmetry_equiv_pos_as_xyz
'x, y, z'
'-x, -y, -z'

loop_
_atom_site_label
_atom_site_type_symbol
_atom_site_fract_x
_atom_site_fract_y
_atom_site_fract_z
_atom_site_U_iso_or_equiv
_atom_site_adp_type
_atom_site_occupancy
_atom_site_symmetry_multiplicity
_atom_site_calc_flag
_atom_site_refinement_flags
_atom_site_disorder_assembly
_atom_site_disorder_group
Ag1 Ag 0.72508(3) 0.15390(3) 0.706070(19) 0.04601(11) Uani 1 1 d . . .
Ag2 Ag 0.43906(6) 0.05170(7) 0.59936(3) 0.1084(2) Uani 1 1 d U . .
C1 C 0.9733(4) 0.5591(4) 0.7246(3) 0.0443(9) Uani 1 1 d . A .
C2 C 0.8770(4) 0.5767(3) 0.7843(2) 0.0372(8) Uani 1 1 d . A .
C3 C 0.8775(5) 0.7009(4) 0.8244(3) 0.0461(9) Uani 1 1 d . . .
H3 H 0.8113 0.7132 0.8636 0.055 Uiso 1 1 calc R . .
C4 C 0.9811(5) 0.8046(4) 0.8032(3) 0.0568(11) Uani 1 1 d . . .
H4 H 0.9837 0.8890 0.8281 0.068 Uiso 1 1 calc R . .
C5 C 1.0816(5) 0.7876(4) 0.7459(3) 0.0612(12) Uani 1 1 d . . .
H5 H 1.1517 0.8608 0.7351 0.073 Uiso 1 1 calc R . .
C6 C 1.0802(5) 0.6651(4) 0.7045(3) 0.0593(11) Uani 1 1 d . . .
H6 H 1.1466 0.6534 0.6654 0.071 Uiso 1 1 calc R . .
C7 C 0.8237(4) 0.3586(3) 0.7326(2) 0.0415(8) Uani 1 1 d . A .
C8 C 1.0288(19) 0.371(2) 0.6347(8) 0.067(6) Uani 0.494(13) 1 d PD A 1
H8A H 1.0062 0.2787 0.6315 0.081 Uiso 0.494(13) 1 calc PR A 1
H8B H 1.1305 0.4157 0.6554 0.081 Uiso 0.494(13) 1 calc PR A 1
C9 C 0.9994(15) 0.3931(15) 0.5474(7) 0.103(5) Uani 0.494(13) 1 d PD A 1
H9A H 0.8965 0.3673 0.5335 0.154 Uiso 0.494(13) 1 calc PR A 1
H9B H 1.0392 0.3419 0.5051 0.154 Uiso 0.494(13) 1 calc PR A 1
H9C H 1.0437 0.4840 0.5479 0.154 Uiso 0.494(13) 1 calc PR A 1
C8' C 0.9803(17) 0.354(2) 0.6155(7) 0.056(4) Uani 0.506(13) 1 d PD A 2
H8'1 H 1.0048 0.4082 0.5742 0.068 Uiso 0.506(13) 1 calc PR A 2
H8'2 H 0.9018 0.2741 0.5891 0.068 Uiso 0.506(13) 1 calc PR A 2
C9' C 1.1099(14) 0.3230(17) 0.6429(8) 0.107(6) Uani 0.506(13) 1 d PD A 2
H9'1 H 1.1858 0.4026 0.6702 0.160 Uiso 0.506(13) 1 calc PR A 2
H9'2 H 1.1435 0.2790 0.5934 0.160 Uiso 0.506(13) 1 calc PR A 2
H9'3 H 1.0835 0.2676 0.6828 0.160 Uiso 0.506(13) 1 calc PR A 2
C10 C 0.6706(4) 0.4256(3) 0.8443(2) 0.0371(8) Uani 1 1 d . A .
H10A H 0.6191 0.3322 0.8313 0.045 Uiso 1 1 calc R . .
H10B H 0.6028 0.4674 0.8304 0.045 Uiso 1 1 calc R . .
C11 C 0.7174(3) 0.4719(3) 0.9395(2) 0.0327(7) Uani 1 1 d . . .
C12 C 0.7992(4) 0.4148(3) 0.9803(2) 0.0333(7) Uani 1 1 d . . .
C13 C 0.8357(4) 0.4545(3) 1.0688(2) 0.0398(8) Uani 1 1 d . . .
H13 H 0.8922 0.4176 1.0953 0.048 Uiso 1 1 calc R . .
C14 C 0.7875(4) 0.5490(4) 1.1173(3) 0.0454(9) Uani 1 1 d . . .
H14 H 0.8107 0.5746 1.1766 0.055 Uiso 1 1 calc R . .
C15 C 0.7057(4) 0.6056(4) 1.0786(3) 0.0463(9) Uani 1 1 d . . .
H15 H 0.6730 0.6688 1.1114 0.056 Uiso 1 1 calc R . .
C16 C 0.6725(4) 0.5675(4) 0.9903(3) 0.0417(8) Uani 1 1 d . . .
H16 H 0.6186 0.6070 0.9643 0.050 Uiso 1 1 calc R . .
C17 C 0.9186(4) 0.2567(3) 0.9668(2) 0.0359(8) Uani 1 1 d . . .
H17A H 0.8694 0.2237 1.0136 0.043 Uiso 1 1 calc R . .
H17B H 1.0140 0.3186 0.9898 0.043 Uiso 1 1 calc R . .
C18 C 0.9326(4) 0.1465(3) 0.8989(3) 0.0377(8) Uani 1 1 d . . .
H18A H 0.9785 0.1810 0.8517 0.045 Uiso 1 1 calc R . .
H18B H 0.9952 0.1076 0.9228 0.045 Uiso 1 1 calc R . .
C19 C 0.7172(4) -0.0224(3) 0.9207(2) 0.0319(7) Uani 1 1 d . . .
C20 C 0.5715(4) -0.0896(3) 0.8916(2) 0.0333(7) Uani 1 1 d . . .
C21 C 0.4859(4) -0.1611(3) 0.9440(3) 0.0416(8) Uani 1 1 d . . .
H21 H 0.3889 -0.2083 0.9251 0.050 Uiso 1 1 calc R . .
C22 C 0.5399(5) -0.1647(4) 1.0235(3) 0.0465(9) Uani 1 1 d . . .
H22 H 0.4795 -0.2123 1.0580 0.056 Uiso 1 1 calc R . .
C23 C 0.6837(4) -0.0972(4) 1.0513(3) 0.0444(9) Uani 1 1 d . . .
H23 H 0.7208 -0.0987 1.1050 0.053 Uiso 1 1 calc R . .
C24 C 0.7732(4) -0.0272(3) 0.9997(2) 0.0389(8) Uani 1 1 d . . .
H24 H 0.8711 0.0167 1.0181 0.047 Uiso 1 1 calc R . .
C25 C 0.5072(4) -0.0774(4) 0.8085(2) 0.0395(8) Uani 1 1 d . . .
H25A H 0.4035 -0.1247 0.8019 0.047 Uiso 1 1 calc R . .
H25B H 0.5206 0.0139 0.8120 0.047 Uiso 1 1 calc R . .
C26 C 0.6565(4) -0.0518(3) 0.6849(2) 0.0386(8) Uani 1 1 d . . .
C27 C 0.5577(4) -0.2584(3) 0.7025(2) 0.0400(8) Uani 1 1 d . . .
C28 C 0.4810(5) -0.3709(4) 0.7286(3) 0.0511(10) Uani 1 1 d . . .
H28 H 0.4243 -0.3685 0.7746 0.061 Uiso 1 1 calc R . .
C29 C 0.4932(6) -0.4870(4) 0.6826(3) 0.0623(13) Uani 1 1 d . . .
H29 H 0.4437 -0.5645 0.6982 0.075 Uiso 1 1 calc R . .
C30 C 0.5772(6) -0.4906(4) 0.6140(3) 0.0668(14) Uani 1 1 d . . .
H30 H 0.5835 -0.5704 0.5851 0.080 Uiso 1 1 calc R . .
C31 C 0.6520(6) -0.3792(4) 0.5871(3) 0.0604(12) Uani 1 1 d . . .
H31 H 0.7074 -0.3822 0.5405 0.072 Uiso 1 1 calc R . .
C32 C 0.6403(4) -0.2624(4) 0.6332(2) 0.0443(9) Uani 1 1 d . . .
C33 C 0.7993(5) -0.0924(5) 0.5616(3) 0.0554(11) Uani 1 1 d . . .
H33A H 0.7984 -0.0086 0.5535 0.066 Uiso 1 1 calc R . .
H33B H 0.7681 -0.1553 0.5067 0.066 Uiso 1 1 calc R . .
C34 C 0.9511(6) -0.0805(7) 0.5907(4) 0.092(2) Uani 1 1 d . . .
H34A H 0.9505 -0.1605 0.6046 0.137 Uiso 1 1 calc R . .
H34B H 0.9872 -0.0098 0.6408 0.137 Uiso 1 1 calc R . .
H34C H 1.0127 -0.0635 0.5454 0.137 Uiso 1 1 calc R . .
Cl1 Cl 0.34534(16) 0.15021(12) 0.72279(8) 0.0717(3) Uani 1 1 d . . .
Cl2 Cl 0.37225(17) -0.17128(14) 0.49889(10) 0.0829(4) Uani 1 1 d . . .
N1 N 0.9366(4) 0.4238(3) 0.6938(2) 0.0516(9) Uani 1 1 d D . .
N2 N 0.7889(3) 0.4518(3) 0.78888(19) 0.0346(6) Uani 1 1 d . . .
N3 N 0.5709(3) -0.1273(3) 0.73246(19) 0.0372(7) Uani 1 1 d . . .
N4 N 0.6986(4) -0.1339(3) 0.6241(2) 0.0425(7) Uani 1 1 d . . .
O1 O 0.8367(3) 0.3188(2) 0.92757(16) 0.0382(5) Uani 1 1 d . . .
O2 O 0.7966(3) 0.0477(2) 0.86637(16) 0.0382(5) Uani 1 1 d . . .

loop_
_atom_site_aniso_label
_atom_site_aniso_U_11
_atom_site_aniso_U_22
_atom_site_aniso_U_33
_atom_site_aniso_U_23
_atom_site_aniso_U_13
_atom_site_aniso_U_12
Ag1 0.0628(2) 0.02907(15) 0.04372(18) 0.00704(12) 0.00469(14) 0.01308(13)
Ag2 0.1176(4) 0.1571(5) 0.0596(3) -0.0146(3) -0.0200(3) 0.0851(4)
C1 0.052(2) 0.038(2) 0.046(2) 0.0167(17) 0.0044(18) 0.0136(17)
C2 0.0408(19) 0.0321(18) 0.038(2) 0.0122(15) -0.0061(16) 0.0093(15)
C3 0.059(2) 0.0342(19) 0.044(2) 0.0073(16) -0.0044(18) 0.0166(17)
C4 0.070(3) 0.031(2) 0.063(3) 0.0111(19) -0.011(2) 0.0095(19)
C5 0.057(3) 0.043(2) 0.077(3) 0.029(2) -0.012(2) -0.001(2)
C6 0.055(3) 0.058(3) 0.069(3) 0.033(2) 0.010(2) 0.013(2)
C7 0.058(2) 0.0316(18) 0.037(2) 0.0104(15) 0.0050(17) 0.0165(17)
C8 0.067(12) 0.056(8) 0.079(10) 0.009(8) 0.031(9) 0.024(9)
C9 0.108(10) 0.125(12) 0.053(8) 0.003(7) 0.028(7) 0.019(8)
C8' 0.063(10) 0.061(8) 0.042(6) 0.011(5) 0.013(6) 0.016(8)
C9' 0.089(9) 0.162(14) 0.066(8) -0.028(8) -0.001(6) 0.072(10)
C10 0.0337(18) 0.0366(18) 0.042(2) 0.0118(15) -0.0010(15) 0.0112(14)
C11 0.0278(16) 0.0297(17) 0.0379(19) 0.0078(14) 0.0028(14) 0.0061(13)
C12 0.0304(16) 0.0271(16) 0.040(2) 0.0078(14) 0.0032(14) 0.0061(13)
C13 0.0389(19) 0.0374(19) 0.039(2) 0.0108(16) -0.0009(16) 0.0070(15)
C14 0.049(2) 0.040(2) 0.038(2) 0.0045(16) 0.0081(17) 0.0052(17)
C15 0.047(2) 0.039(2) 0.050(2) 0.0031(17) 0.0155(18) 0.0130(17)
C16 0.0348(19) 0.0384(19) 0.053(2) 0.0102(17) 0.0080(17) 0.0142(15)
C17 0.0326(17) 0.0314(17) 0.045(2) 0.0133(15) -0.0019(15) 0.0094(14)
C18 0.0301(17) 0.0327(18) 0.052(2) 0.0142(16) 0.0044(16) 0.0097(14)
C19 0.0359(17) 0.0238(15) 0.0377(19) 0.0079(13) 0.0088(14) 0.0116(13)
C20 0.0360(18) 0.0266(16) 0.0369(19) 0.0037(14) 0.0075(15) 0.0122(14)
C21 0.0379(19) 0.0332(18) 0.049(2) 0.0060(16) 0.0112(17) 0.0076(15)
C22 0.058(2) 0.0353(19) 0.047(2) 0.0158(17) 0.0203(19) 0.0129(17)
C23 0.061(2) 0.0364(19) 0.042(2) 0.0151(16) 0.0063(18) 0.0205(18)
C24 0.0414(19) 0.0320(18) 0.045(2) 0.0106(15) 0.0011(16) 0.0135(15)
C25 0.0370(19) 0.0377(19) 0.044(2) 0.0070(16) 0.0046(16) 0.0142(15)
C26 0.046(2) 0.0322(18) 0.0340(19) 0.0055(15) -0.0038(16) 0.0107(15)
C27 0.046(2) 0.0293(17) 0.039(2) 0.0019(15) -0.0082(16) 0.0092(15)
C28 0.055(2) 0.035(2) 0.055(3) 0.0105(18) -0.011(2) 0.0050(17)
C29 0.078(3) 0.032(2) 0.066(3) 0.008(2) -0.026(3) 0.008(2)
C30 0.096(4) 0.035(2) 0.062(3) -0.010(2) -0.024(3) 0.028(2)
C31 0.086(3) 0.047(2) 0.048(3) -0.0034(19) -0.004(2) 0.032(2)
C32 0.059(2) 0.0364(19) 0.037(2) 0.0035(16) -0.0069(18) 0.0196(17)
C33 0.076(3) 0.063(3) 0.038(2) 0.019(2) 0.015(2) 0.033(2)
C34 0.074(4) 0.133(6) 0.095(5) 0.067(4) 0.029(3) 0.044(4)
Cl1 0.0888(9) 0.0602(7) 0.0602(7) 0.0051(6) 0.0057(6) 0.0227(6)
Cl2 0.0927(10) 0.0636(8) 0.0783(9) -0.0005(7) -0.0143(7) 0.0192(7)
N1 0.069(2) 0.0414(18) 0.049(2) 0.0160(15) 0.0217(17) 0.0207(16)
N2 0.0414(16) 0.0283(14) 0.0342(16) 0.0094(12) 0.0001(13) 0.0106(12)
N3 0.0425(16) 0.0296(15) 0.0356(16) 0.0030(12) 0.0000(13) 0.0099(12)
N4 0.0568(19) 0.0371(16) 0.0342(17) 0.0060(13) 0.0035(14) 0.0178(14)
O1 0.0443(14) 0.0343(13) 0.0392(14) 0.0078(10) -0.0019(11) 0.0184(11)
O2 0.0358(13) 0.0328(12) 0.0423(14) 0.0133(11) 0.0034(11) 0.0037(10)

loop_
_atom_type_symbol
_atom_type_description
_atom_type_scat_dispersion_real
_atom_type_scat_dispersion_imag
_atom_type_scat_source
C C 0.0033 0.0016 'International Tables Vol C Tables 4.2.6.8 and 6.1.1.4'
H H 0.0000 0.0000 'International Tables Vol C Tables 4.2.6.8 and 6.1.1.4'
N N 0.0061 0.0033 'International Tables Vol C Tables 4.2.6.8 and 6.1.1.4'
O O 0.0106 0.0060 'International Tables Vol C Tables 4.2.6.8 and 6.1.1.4'
Cl Cl 0.1484 0.1585 'International Tables Vol C Tables 4.2.6.8 and 6.1.1.4'
Ag Ag -0.8971 1.1015 'International Tables Vol C Tables 4.2.6.8 and 6.1.1.4'

loop_
_geom_angle_atom_site_label_1
_geom_angle_atom_site_label_2
_geom_angle_atom_site_label_3
_geom_angle
_geom_angle_site_symmetry_1
_geom_angle_site_symmetry_3
C7 Ag1 C26 171.61(15) . .
C7 Ag1 Ag2 114.40(11) . .
C26 Ag1 Ag2 73.65(10) . .
Cl1 Ag2 Cl2 136.41(6) . .
Cl1 Ag2 Cl2 127.62(5) . 2_656
Cl2 Ag2 Cl2 94.79(5) . 2_656
Cl1 Ag2 Ag1 86.49(4) . .
Cl2 Ag2 Ag1 117.61(4) . .
Cl2 Ag2 Ag1 75.19(4) 2_656 .
C2 C1 N1 106.2(3) . .
C2 C1 C6 121.7(4) . .
N1 C1 C6 132.1(4) . .
C1 C2 C3 121.4(3) . .
C1 C2 N2 106.2(3) . .
C3 C2 N2 132.3(4) . .
C4 C3 C2 116.5(4) . .
C4 C3 H3 121.7 . .
C2 C3 H3 121.7 . .
C3 C4 C5 122.3(4) . .
C3 C4 H4 118.9 . .
C5 C4 H4 118.9 . .
C6 C5 C4 121.6(4) . .
C6 C5 H5 119.2 . .
C4 C5 H5 119.2 . .
C5 C6 C1 116.4(4) . .
C5 C6 H6 121.8 . .
C1 C6 H6 121.8 . .
N1 C7 N2 105.7(3) . .
N1 C7 Ag1 125.4(3) . .
N2 C7 Ag1 128.9(3) . .
N1 C8 C9 107.9(9) . .
N1 C8 H8A 110.1 . .
C9 C8 H8A 110.1 . .
N1 C8 H8B 110.1 . .
C9 C8 H8B 110.1 . .
H8A C8 H8B 108.4 . .
N1 C8' C9' 106.7(9) . .
N1 C8' H8'1 110.4 . .
C9' C8' H8'1 110.4 . .
N1 C8' H8'2 110.4 . .
C9' C8' H8'2 110.4 . .
H8'1 C8' H8'2 108.6 . .
C8' C9' H9'1 109.5 . .
C8' C9' H9'2 109.5 . .
H9'1 C9' H9'2 109.5 . .
C8' C9' H9'3 109.5 . .
H9'1 C9' H9'3 109.5 . .
H9'2 C9' H9'3 109.5 . .
N2 C10 C11 114.8(3) . .
N2 C10 H10A 108.6 . .
C11 C10 H10A 108.6 . .
N2 C10 H10B 108.6 . .
C11 C10 H10B 108.6 . .
H10A C10 H10B 107.5 . .
C16 C11 C12 117.8(3) . .
C16 C11 C10 120.6(3) . .
C12 C11 C10 121.4(3) . .
O1 C12 C13 124.0(3) . .
O1 C12 C11 115.3(3) . .
C13 C12 C11 120.7(3) . .
C14 C13 C12 119.7(4) . .
C14 C13 H13 120.2 . .
C12 C13 H13 120.2 . .
C15 C14 C13 120.6(4) . .
C15 C14 H14 119.7 . .
C13 C14 H14 119.7 . .
C14 C15 C16 119.3(4) . .
C14 C15 H15 120.4 . .
C16 C15 H15 120.4 . .
C15 C16 C11 121.9(4) . .
C15 C16 H16 119.0 . .
C11 C16 H16 119.0 . .
O1 C17 C18 107.5(3) . .
O1 C17 H17A 110.2 . .
C18 C17 H17A 110.2 . .
O1 C17 H17B 110.2 . .
C18 C17 H17B 110.2 . .
H17A C17 H17B 108.5 . .
O2 C18 C17 113.0(3) . .
O2 C18 H18A 109.0 . .
C17 C18 H18A 109.0 . .
O2 C18 H18B 109.0 . .
C17 C18 H18B 109.0 . .
H18A C18 H18B 107.8 . .
O2 C19 C24 124.1(3) . .
O2 C19 C20 115.2(3) . .
C24 C19 C20 120.7(3) . .
C21 C20 C19 117.7(3) . .
C21 C20 C25 121.1(3) . .
C19 C20 C25 121.1(3) . .
C22 C21 C20 122.1(4) . .
C22 C21 H21 119.0 . .
C20 C21 H21 119.0 . .
C23 C22 C21 119.4(3) . .
C23 C22 H22 120.3 . .
C21 C22 H22 120.3 . .
C22 C23 C24 120.1(4) . .
C22 C23 H23 119.9 . .
C24 C23 H23 119.9 . .
C23 C24 C19 120.0(3) . .
C23 C24 H24 120.0 . .
C19 C24 H24 120.0 . .
N3 C25 C20 113.6(3) . .
N3 C25 H25A 108.8 . .
C20 C25 H25A 108.8 . .
N3 C25 H25B 108.8 . .
C20 C25 H25B 108.8 . .
H25A C25 H25B 107.7 . .
N3 C26 N4 105.9(3) . .
N3 C26 Ag1 127.5(3) . .
N4 C26 Ag1 126.5(3) . .
C32 C27 C28 121.7(4) . .
C32 C27 N3 105.7(3) . .
C28 C27 N3 132.6(4) . .
C29 C28 C27 116.6(4) . .
C29 C28 H28 121.7 . .
C27 C28 H28 121.7 . .
C30 C29 C28 121.6(4) . .
C30 C29 H29 119.2 . .
C28 C29 H29 119.2 . .
C31 C30 C29 121.9(4) . .
C31 C30 H30 119.0 . .
C29 C30 H30 119.0 . .
C30 C31 C32 116.7(4) . .
C30 C31 H31 121.7 . .
C32 C31 H31 121.7 . .
C27 C32 C31 121.4(4) . .
C27 C32 N4 106.3(3) . .
C31 C32 N4 132.2(4) . .
N4 C33 C34 111.3(4) . .
N4 C33 H33A 109.4 . .
C34 C33 H33A 109.4 . .
N4 C33 H33B 109.4 . .
C34 C33 H33B 109.4 . .
H33A C33 H33B 108.0 . .
C33 C34 H34A 109.5 . .
C33 C34 H34B 109.5 . .
H34A C34 H34B 109.5 . .
C33 C34 H34C 109.5 . .
H34A C34 H34C 109.5 . .
H34B C34 H34C 109.5 . .
Ag2 Cl2 Ag2 85.21(5) . 2_656
C7 N1 C1 110.9(3) . .
C7 N1 C8' 119.5(9) . .
C1 N1 C8' 127.7(9) . .
C7 N1 C8 128.9(10) . .
C1 N1 C8 119.8(10) . .
C8' N1 C8 20.2(9) . .
C7 N2 C2 111.0(3) . .
C7 N2 C10 124.7(3) . .
C2 N2 C10 124.3(3) . .
C26 N3 C27 111.3(3) . .
C26 N3 C25 124.5(3) . .
C27 N3 C25 124.2(3) . .
C26 N4 C32 110.8(3) . .
C26 N4 C33 124.4(3) . .
C32 N4 C33 124.7(3) . .
C12 O1 C17 117.2(3) . .
C19 O2 C18 119.3(3) . .

loop_
_geom_bond_atom_site_label_1
_geom_bond_atom_site_label_2
_geom_bond_distance
_geom_bond_site_symmetry_2
Ag1 C7 2.107(4) .
Ag1 C26 2.112(3) .
Ag1 Ag2 2.9928(6) .
Ag2 Cl1 2.3916(14) .
Ag2 Cl2 2.5217(15) .
Ag2 Cl2 2.6533(18) 2_656
C1 C2 1.380(5) .
C1 N1 1.400(5) .
C1 C6 1.400(6) .
C2 C3 1.391(5) .
C2 N2 1.395(4) .
C3 C4 1.376(6) .
C3 H3 0.9300 .
C4 C5 1.385(7) .
C4 H4 0.9300 .
C5 C6 1.376(7) .
C5 H5 0.9300 .
C6 H6 0.9300 .
C7 N1 1.352(5) .
C7 N2 1.357(5) .
C8 N1 1.476(9) .
C8 C9 1.504(10) .
C8 H8A 0.9700 .
C8 H8B 0.9700 .
C9 H9A 0.9600 .
C9 H9B 0.9600 .
C9 H9C 0.9600 .
C8' N1 1.473(9) .
C8' C9' 1.497(10) .
C8' H8'1 0.9700 .
C8' H8'2 0.9700 .
C9' H9'1 0.9600 .
C9' H9'2 0.9600 .
C9' H9'3 0.9600 .
C10 N2 1.461(5) .
C10 C11 1.508(5) .
C10 H10A 0.9700 .
C10 H10B 0.9700 .
C11 C16 1.389(5) .
C11 C12 1.398(5) .
C12 O1 1.365(4) .
C12 C13 1.392(5) .
C13 C14 1.382(5) .
C13 H13 0.9300 .
C14 C15 1.376(6) .
C14 H14 0.9300 .
C15 C16 1.383(6) .
C15 H15 0.9300 .
C16 H16 0.9300 .
C17 O1 1.426(4) .
C17 C18 1.497(5) .
C17 H17A 0.9700 .
C17 H17B 0.9700 .
C18 O2 1.424(4) .
C18 H18A 0.9700 .
C18 H18B 0.9700 .
C19 O2 1.372(4) .
C19 C24 1.386(5) .
C19 C20 1.394(5) .
C20 C21 1.384(5) .
C20 C25 1.508(5) .
C21 C22 1.380(6) .
C21 H21 0.9300 .
C22 C23 1.374(6) .
C22 H22 0.9300 .
C23 C24 1.382(5) .
C23 H23 0.9300 .
C24 H24 0.9300 .
C25 N3 1.461(5) .
C25 H25A 0.9700 .
C25 H25B 0.9700 .
C26 N3 1.350(5) .
C26 N4 1.350(5) .
C27 C32 1.385(6) .
C27 C28 1.388(5) .
C27 N3 1.396(4) .
C28 C29 1.385(6) .
C28 H28 0.9300 .
C29 C30 1.383(7) .
C29 H29 0.9300 .
C30 C31 1.379(7) .
C30 H30 0.9300 .
C31 C32 1.390(6) .
C31 H31 0.9300 .
C32 N4 1.397(5) .
C33 N4 1.455(5) .
C33 C34 1.503(7) .
C33 H33A 0.9700 .
C33 H33B 0.9700 .
C34 H34A 0.9600 .
C34 H34B 0.9600 .
C34 H34C 0.9600 .
Cl2 Ag2 2.6534(18) 2_656

loop_
_geom_torsion_atom_site_label_1
_geom_torsion_atom_site_label_2
_geom_torsion_atom_site_label_3
_geom_torsion_atom_site_label_4
_geom_torsion
_geom_torsion_site_symmetry_1
_geom_torsion_site_symmetry_4
C7 Ag1 Ag2 Cl1 -70.02(12) . .
C26 Ag1 Ag2 Cl1 112.49(11) . .
C7 Ag1 Ag2 Cl2 148.10(12) . .
C26 Ag1 Ag2 Cl2 -29.40(12) . .
C7 Ag1 Ag2 Cl2 60.43(12) . 2_656
C26 Ag1 Ag2 Cl2 -117.06(11) . 2_656
N1 C1 C2 C3 -176.4(3) . .
C6 C1 C2 C3 3.0(6) . .
N1 C1 C2 N2 1.6(4) . .
C6 C1 C2 N2 -179.1(4) . .
C1 C2 C3 C4 -1.6(6) . .
N2 C2 C3 C4 -179.0(4) . .
C2 C3 C4 C5 -1.0(6) . .
C3 C4 C5 C6 2.3(7) . .
C4 C5 C6 C1 -1.0(7) . .
C2 C1 C6 C5 -1.6(6) . .
N1 C1 C6 C5 177.5(4) . .
C26 Ag1 C7 N1 59.7(11) . .
Ag2 Ag1 C7 N1 -103.6(3) . .
C26 Ag1 C7 N2 -121.6(9) . .
Ag2 Ag1 C7 N2 75.1(3) . .
N2 C10 C11 C16 116.8(3) . .
N2 C10 C11 C12 -67.3(4) . .
C16 C11 C12 O1 178.2(3) . .
C10 C11 C12 O1 2.1(4) . .
C16 C11 C12 C13 -0.9(5) . .
C10 C11 C12 C13 -177.0(3) . .
O1 C12 C13 C14 -177.4(3) . .
C11 C12 C13 C14 1.6(5) . .
C12 C13 C14 C15 -1.0(5) . .
C13 C14 C15 C16 -0.4(6) . .
C14 C15 C16 C11 1.1(6) . .
C12 C11 C16 C15 -0.4(5) . .
C10 C11 C16 C15 175.6(3) . .
O1 C17 C18 O2 -63.7(4) . .
O2 C19 C20 C21 -179.5(3) . .
C24 C19 C20 C21 -0.3(5) . .
O2 C19 C20 C25 -3.5(4) . .
C24 C19 C20 C25 175.7(3) . .
C19 C20 C21 C22 1.5(5) . .
C25 C20 C21 C22 -174.5(3) . .
C20 C21 C22 C23 -1.2(6) . .
C21 C22 C23 C24 -0.4(6) . .
C22 C23 C24 C19 1.5(5) . .
O2 C19 C24 C23 177.9(3) . .
C20 C19 C24 C23 -1.2(5) . .
C21 C20 C25 N3 -120.5(4) . .
C19 C20 C25 N3 63.6(4) . .
C7 Ag1 C26 N3 108.2(10) . .
Ag2 Ag1 C26 N3 -87.6(3) . .
C7 Ag1 C26 N4 -66.5(11) . .
Ag2 Ag1 C26 N4 97.7(3) . .
C32 C27 C28 C29 1.0(6) . .
N3 C27 C28 C29 179.7(4) . .
C27 C28 C29 C30 -0.2(6) . .
C28 C29 C30 C31 -0.7(7) . .
C29 C30 C31 C32 0.8(7) . .
C28 C27 C32 C31 -1.0(6) . .
N3 C27 C32 C31 -180.0(4) . .
C28 C27 C32 N4 178.6(4) . .
N3 C27 C32 N4 -0.4(4) . .
C30 C31 C32 C27 0.1(6) . .
C30 C31 C32 N4 -179.4(4) . .
Cl1 Ag2 Cl2 Ag2 167.53(6) . 2_656
Cl2 Ag2 Cl2 Ag2 0.0 2_656 2_656
Ag1 Ag2 Cl2 Ag2 -75.78(5) . 2_656
N2 C7 N1 C1 -0.6(4) . .
Ag1 C7 N1 C1 178.4(3) . .
N2 C7 N1 C8' -166.4(8) . .
Ag1 C7 N1 C8' 12.6(9) . .
N2 C7 N1 C8 171.9(8) . .
Ag1 C7 N1 C8 -9.1(10) . .
C2 C1 N1 C7 -0.7(5) . .
C6 C1 N1 C7 -179.9(4) . .
C2 C1 N1 C8' 163.6(8) . .
C6 C1 N1 C8' -15.6(10) . .
C2 C1 N1 C8 -173.9(7) . .
C6 C1 N1 C8 6.8(9) . .
C9' C8' N1 C7 -100.6(13) . .
C9' C8' N1 C1 96.3(14) . .
C9' C8' N1 C8 23(4) . .
C9 C8 N1 C7 112.8(13) . .
C9 C8 N1 C1 -75.2(15) . .
C9 C8 N1 C8' 44(4) . .
N1 C7 N2 C2 1.6(4) . .
Ag1 C7 N2 C2 -177.2(3) . .
N1 C7 N2 C10 179.0(3) . .
Ag1 C7 N2 C10 0.1(5) . .
C1 C2 N2 C7 -2.1(4) . .
C3 C2 N2 C7 175.6(4) . .
C1 C2 N2 C10 -179.5(3) . .
C3 C2 N2 C10 -1.8(6) . .
C11 C10 N2 C7 118.3(4) . .
C11 C10 N2 C2 -64.6(4) . .
N4 C26 N3 C27 0.1(4) . .
Ag1 C26 N3 C27 -175.5(3) . .
N4 C26 N3 C25 176.7(3) . .
Ag1 C26 N3 C25 1.2(5) . .
C32 C27 N3 C26 0.2(4) . .
C28 C27 N3 C26 -178.6(4) . .
C32 C27 N3 C25 -176.5(3) . .
C28 C27 N3 C25 4.7(6) . .
C20 C25 N3 C26 -110.5(4) . .
C20 C25 N3 C27 65.7(4) . .
N3 C26 N4 C32 -0.3(4) . .
Ag1 C26 N4 C32 175.3(3) . .
N3 C26 N4 C33 -176.3(3) . .
Ag1 C26 N4 C33 -0.6(5) . .
C27 C32 N4 C26 0.4(4) . .
C31 C32 N4 C26 180.0(4) . .
C27 C32 N4 C33 176.4(4) . .
C31 C32 N4 C33 -4.1(7) . .
C34 C33 N4 C26 96.8(5) . .
C34 C33 N4 C32 -78.6(6) . .
C13 C12 O1 C17 -0.2(5) . .
C11 C12 O1 C17 -179.2(3) . .
C18 C17 O1 C12 173.9(3) . .
C24 C19 O2 C18 -16.3(5) . .
C20 C19 O2 C18 162.9(3) . .
C17 C18 O2 C19 -63.8(4) . .
